data_7022647
loop_
_publ_author_name
'Wang, Yuchao'
'Li, Fengyan'
'Xu, Lin'
'Jiang, Ning'
'Liu, Xizheng'

_publ_section_title
;
 Multidimensional crystal frameworks based on heteropoly blue building
 block of [SiW10Mo(V)2O40]6-: synthesis, structures and magnetic
 properties.
;
_journal_issue 16
_journal_name_full 'Dalton transactions (Cambridge, England : 2003)'
_journal_page_first 5839
_journal_page_last 5847
_journal_paper_doi 10.1039/c3dt32658f
_journal_volume 42
_journal_year 2013
_chemical_formula_sum 'C12 H30 Cu2 Mo2 N8 O50 Si W10'
_chemical_formula_weight 3271.99
_space_group_IT_number 12
_symmetry_cell_setting monoclinic
_symmetry_space_group_name_Hall '-C 2y'
_symmetry_space_group_name_H-M 'C 1 2/m 1'
_atom_sites_solution_hydrogens geom
_atom_sites_solution_primary direct
_atom_sites_solution_secondary difmap
_audit_creation_method SHELXL-97
_audit_update_record
;
2008-06-12 # Formatted by publCIF
;
_cell_angle_alpha 90.00
_cell_angle_beta 98.501(3)
_cell_angle_gamma 90.00
_cell_formula_units_Z 2
_cell_length_a 9.6694(4)
_cell_length_b 22.8857(10)
_cell_length_c 12.1606(4)
_cell_measurement_reflns_used 3018
_cell_measurement_temperature 293(2)
_cell_measurement_theta_max 29.1491
_cell_measurement_theta_min 3.0377
_cell_volume 2661.47(18)
_computing_cell_refinement 'SMART (Bruker, 2002)'
_computing_data_collection 'SMART (Bruker, 2002)'
_computing_data_reduction 'SAINT (Bruker, 2002)'
_computing_molecular_graphics 'DIAMOND (Brandenburg, 1999)'
_computing_publication_material SHELXTL
_computing_structure_refinement 'SHELXL-97 (Sheldrick, 1997)'
_computing_structure_solution 'SHELXS-97 (Sheldrick, 1990)'
_diffrn_ambient_temperature 293(2)
_diffrn_measured_fraction_theta_full 0.995
_diffrn_measured_fraction_theta_max 0.995
_diffrn_radiation_monochromator graphite
_diffrn_radiation_source 'fine-focus sealed tube'
_diffrn_radiation_type MoK\a
_diffrn_radiation_wavelength 0.71073
_diffrn_reflns_av_R_equivalents 0.0952
_diffrn_reflns_av_unetI/netI 0.0735
_diffrn_reflns_limit_h_max 10
_diffrn_reflns_limit_h_min -11
_diffrn_reflns_limit_k_max 27
_diffrn_reflns_limit_k_min -27
_diffrn_reflns_limit_l_max 14
_diffrn_reflns_limit_l_min -13
_diffrn_reflns_number 8673
_diffrn_reflns_theta_full 25.03
_diffrn_reflns_theta_max 25.03
_diffrn_reflns_theta_min 3.04
_exptl_absorpt_coefficient_mu 22.890
_exptl_absorpt_correction_T_max 0.119
_exptl_absorpt_correction_T_min 0.006
_exptl_absorpt_correction_type multi-scan
_exptl_absorpt_process_details '(SADABS; Bruker, 2002)'
_exptl_crystal_colour green
_exptl_crystal_density_diffrn 4.083
_exptl_crystal_density_method 'not measured'
_exptl_crystal_description block
_exptl_crystal_F_000 2908
_exptl_crystal_size_max 0.664
_exptl_crystal_size_mid 0.201
_exptl_crystal_size_min 0.093
_refine_diff_density_max 2.956
_refine_diff_density_min -2.074
_refine_diff_density_rms 0.467
_refine_ls_extinction_method none
_refine_ls_goodness_of_fit_ref 1.065
_refine_ls_hydrogen_treatment constr
_refine_ls_matrix_type full
_refine_ls_number_parameters 246
_refine_ls_number_reflns 2409
_refine_ls_number_restraints 114
_refine_ls_restrained_S_all 1.053
_refine_ls_R_factor_all 0.0807
_refine_ls_R_factor_gt 0.0697
_refine_ls_shift/su_max 0.002
_refine_ls_shift/su_mean 0.000
_refine_ls_structure_factor_coef Fsqd
_refine_ls_weighting_details 'calc w=1/[\s^2^(Fo^2^)+(0.1250P)^2^+0.0000P] where P=(Fo^2^+2Fc^2^)/3'
_refine_ls_weighting_scheme calc
_refine_ls_wR_factor_gt 0.1855
_refine_ls_wR_factor_ref 0.1990
_reflns_number_gt 1949
_reflns_number_total 2409
_reflns_threshold_expression >2sigma(I)
_cod_data_source_file c3dt32658f.txt
_cod_data_source_block 0D
_cod_original_sg_symbol_Hall '-c 2y'
_cod_original_sg_symbol_H-M 'c 2/m'
_cod_database_code 7022647

loop_
_symmetry_equiv_pos_as_xyz
'x, y, z'
'-x, y, -z'
'x+1/2, y+1/2, z'
'-x+1/2, y+1/2, -z'
'-x, -y, -z'
'x, -y, z'
'-x+1/2, -y+1/2, -z'
'x+1/2, -y+1/2, z'

loop_
_atom_site_label
_atom_site_type_symbol
_atom_site_fract_x
_atom_site_fract_y
_atom_site_fract_z
_atom_site_U_iso_or_equiv
_atom_site_adp_type
_atom_site_occupancy
_atom_site_symmetry_multiplicity
_atom_site_calc_flag
_atom_site_refinement_flags
_atom_site_disorder_assembly
_atom_site_disorder_group
W1 W 0.98023(9) 0.89184(4) 0.20376(6) 0.0453(4) Uani 0.75 1 d P . .
Mo1 Mo 0.98023(9) 0.89184(4) 0.20376(6) 0.0453(4) Uani 0.25 1 d P . .
W2 W 0.71907(12) 1.0000 0.15314(9) 0.0564(4) Uani 0.90 2 d SP . .
Mo2 Mo 0.71907(12) 1.0000 0.15314(9) 0.0564(4) Uani 0.10 2 d SP . .
W3 W 0.74177(8) 0.89064(4) -0.04581(7) 0.0492(4) Uani 0.85 1 d P . .
Mo3 Mo 0.74177(8) 0.89064(4) -0.04581(7) 0.0492(4) Uani 0.15 1 d P . .
W4 W 1.24175(11) 1.0000 0.24742(8) 0.0464(4) Uani 0.90 2 d SP . .
Mo4 Mo 1.24175(11) 1.0000 0.24742(8) 0.0464(4) Uani 0.10 2 d SP . .
Cu1 Cu 0.7500 0.7500 0.5000 0.0558(9) Uani 1 2 d S . .
Si1 Si 1.0000 1.0000 0.0000 0.0368(19) Uani 1 4 d S . .
O1 O 0.5929(19) 1.0000 0.2334(15) 0.059(5) Uani 1 2 d SU . .
O2 O 1.1098(17) 0.9425(8) 0.2810(15) 0.078(4) Uani 1 1 d U . .
O3 O 0.9662(16) 0.8411(7) 0.2991(11) 0.068(4) Uani 1 1 d U . .
O4 O 0.6793(17) 0.9422(7) -0.1676(14) 0.076(4) Uani 1 1 d U . .
O7 O 1.138(3) 0.8504(15) 0.154(3) 0.045(7) Uani 0.47 1 d PU . 1
O7' O 1.113(3) 0.8686(13) 0.116(2) 0.042(6) Uani 0.53 1 d PU . 2
O5 O 1.357(2) 1.0000 0.3655(16) 0.064(5) Uani 1 2 d SU . .
O6 O 0.7010(17) 0.8330(7) 0.5007(12) 0.070(4) Uani 1 1 d U A .
O10 O 0.6204(14) 0.8380(7) -0.0667(13) 0.063(4) Uani 1 1 d U . .
O31 O 0.892(2) 0.9579(10) 0.0601(17) 0.039(5) Uani 0.50 1 d PU . .
O1W O 0.5000 0.7200(9) 0.5000 0.051(4) Uani 1 2 d SU . .
O33 O 0.814(2) 0.9318(11) 0.2493(18) 0.030(5) Uani 0.48 1 d PU . 1
O33' O 0.858(2) 0.9510(10) 0.2153(18) 0.038(5) Uani 0.52 1 d PU . 2
O20 O 0.689(3) 0.9526(12) 0.035(2) 0.033(6) Uani 0.43 1 d PU . 1
O20' O 0.635(3) 0.9334(12) 0.0574(19) 0.049(5) Uani 0.57 1 d PU . 2
N1 N 0.630(2) 0.7696(10) 0.1678(12) 0.082(7) Uani 1 1 d . A .
H1A H 0.6714 0.7401 0.1436 0.099 Uiso 1 1 calc R . .
H1B H 0.5762 0.7913 0.1221 0.099 Uiso 1 1 calc R . .
N2 N 0.676(7) 0.917(3) 0.432(5) 0.083(15) Uiso 0.41 1 d P A 1
N2' N 0.598(4) 0.9149(17) 0.420(3) 0.068(8) Uiso 0.59 1 d P A 2
C1 C 0.636(3) 0.8583(11) 0.4177(18) 0.075(7) Uani 1 1 d . . .
C2 C 0.648(2) 0.7817(8) 0.2776(17) 0.060(5) Uani 1 1 d . . .
C3 C 0.570(3) 0.8280(14) 0.3162(18) 0.087(8) Uani 1 1 d . A .
H3A H 0.4806 0.8123 0.3301 0.104 Uiso 1 1 calc R . .
H3B H 0.5500 0.8566 0.2571 0.104 Uiso 1 1 calc R . .
O11 O 0.7288(14) 0.7476(7) 0.3395(10) 0.058(3) Uani 1 1 d U A .
O14 O 1.091(2) 0.9615(11) 0.0948(18) 0.042(5) Uani 0.50 1 d PU . .
O15 O 0.871(2) 0.8779(12) 0.0696(19) 0.021(5) Uani 0.39 1 d PU . 1
O15' O 0.841(2) 0.8483(14) 0.091(2) 0.062(6) Uani 0.61 1 d PU . 2

loop_
_atom_site_aniso_label
_atom_site_aniso_U_11
_atom_site_aniso_U_22
_atom_site_aniso_U_33
_atom_site_aniso_U_23
_atom_site_aniso_U_13
_atom_site_aniso_U_12
W1 0.0534(6) 0.0459(6) 0.0376(5) 0.0084(3) 0.0105(4) 0.0068(3)
Mo1 0.0534(6) 0.0459(6) 0.0376(5) 0.0084(3) 0.0105(4) 0.0068(3)
W2 0.0429(7) 0.0846(10) 0.0430(6) 0.000 0.0108(5) 0.000
Mo2 0.0429(7) 0.0846(10) 0.0430(6) 0.000 0.0108(5) 0.000
W3 0.0420(6) 0.0509(7) 0.0537(6) -0.0076(3) 0.0037(4) -0.0047(3)
Mo3 0.0420(6) 0.0509(7) 0.0537(6) -0.0076(3) 0.0037(4) -0.0047(3)
W4 0.0435(7) 0.0554(8) 0.0389(6) 0.000 0.0017(5) 0.000
Mo4 0.0435(7) 0.0554(8) 0.0389(6) 0.000 0.0017(5) 0.000
Cu1 0.062(2) 0.060(2) 0.0433(15) 0.0005(15) 0.0023(14) 0.0021(16)
Si1 0.036(5) 0.040(5) 0.034(4) 0.000 0.003(4) 0.000
O1 0.057(8) 0.068(9) 0.054(8) 0.000 0.013(7) 0.000
O2 0.077(7) 0.065(8) 0.099(8) -0.025(7) 0.036(7) -0.005(6)
O3 0.078(7) 0.065(8) 0.060(6) 0.005(6) 0.001(6) -0.011(6)
O4 0.081(8) 0.062(8) 0.091(8) 0.020(7) 0.034(7) 0.012(6)
O7 0.040(10) 0.047(11) 0.049(10) -0.004(8) 0.006(8) 0.001(8)
O7' 0.041(9) 0.048(10) 0.040(9) 0.003(8) 0.014(8) 0.001(8)
O5 0.063(8) 0.070(9) 0.062(8) 0.000 0.022(7) 0.000
O6 0.078(7) 0.064(8) 0.066(7) -0.004(6) 0.009(6) 0.001(6)
O10 0.060(7) 0.051(7) 0.076(7) 0.008(6) 0.003(6) -0.005(6)
O31 0.046(8) 0.030(9) 0.039(8) 0.000(7) 0.004(7) 0.005(7)
O1W 0.055(8) 0.054(8) 0.043(7) 0.000 0.000(6) 0.000
O33 0.024(8) 0.036(9) 0.029(8) 0.005(7) 0.002(7) 0.001(7)
O33' 0.036(8) 0.036(9) 0.042(8) 0.004(7) 0.010(7) -0.006(7)
O20 0.031(9) 0.034(9) 0.035(9) -0.001(7) 0.012(8) -0.004(8)
O20' 0.051(9) 0.051(9) 0.049(9) 0.002(7) 0.015(8) 0.007(8)
N1 0.128(17) 0.079(15) 0.031(7) 0.005(8) -0.021(9) 0.049(13)
C1 0.13(2) 0.047(14) 0.056(12) -0.001(10) 0.022(13) -0.032(13)
C2 0.092(15) 0.023(10) 0.066(11) -0.007(9) 0.020(11) 0.000(9)
C3 0.12(2) 0.09(2) 0.050(12) 0.021(13) 0.013(13) 0.014(17)
O11 0.057(6) 0.066(8) 0.046(6) 0.005(6) -0.004(5) 0.003(6)
O14 0.051(9) 0.041(9) 0.037(8) -0.004(7) 0.015(7) 0.001(7)
O15 0.025(9) 0.013(8) 0.023(8) 0.001(7) -0.004(7) -0.012(7)
O15' 0.057(9) 0.059(10) 0.065(9) 0.001(8) -0.004(8) -0.005(8)

loop_
_atom_type_symbol
_atom_type_description
_atom_type_scat_dispersion_real
_atom_type_scat_dispersion_imag
_atom_type_scat_source
O O 0.0106 0.0060 'International Tables Vol C Tables 4.2.6.8 and 6.1.1.4'
Si Si 0.0817 0.0704 'International Tables Vol C Tables 4.2.6.8 and 6.1.1.4'
Cu Cu 0.3201 1.2651 'International Tables Vol C Tables 4.2.6.8 and 6.1.1.4'
W W -0.8490 6.8722 'International Tables Vol C Tables 4.2.6.8 and 6.1.1.4'
C C 0.0033 0.0016 'International Tables Vol C Tables 4.2.6.8 and 6.1.1.4'
N N 0.0061 0.0033 'International Tables Vol C Tables 4.2.6.8 and 6.1.1.4'
Mo Mo -1.6832 0.6857 'International Tables Vol C Tables 4.2.6.8 and 6.1.1.4'
H H 0.0000 0.0000 'International Tables Vol C Tables 4.2.6.8 and 6.1.1.4'

loop_
_geom_angle_atom_site_label_1
_geom_angle_atom_site_label_2
_geom_angle_atom_site_label_3
_geom_angle
_geom_angle_site_symmetry_1
_geom_angle_site_symmetry_3
O3 W1 O33' 110.3(10) . .
O3 W1 O15 113.8(10) . .
O33' W1 O15 84.5(11) . .
O3 W1 O2 101.6(8) . .
O33' W1 O2 83.9(9) . .
O15 W1 O2 144.5(10) . .
O3 W1 O7' 109.5(11) . .
O33' W1 O7' 140.2(12) . .
O15 W1 O7' 78.3(11) . .
O2 W1 O7' 89.7(9) . .
O3 W1 O7 91.5(12) . .
O33' W1 O7 157.8(13) . .
O15 W1 O7 90.5(12) . .
O2 W1 O7 87.8(10) . .
O7' W1 O7 18.8(9) . .
O3 W1 O33 88.5(9) . .
O33' W1 O33 22.7(8) . .
O15 W1 O33 87.0(10) . .
O2 W1 O33 94.8(8) . .
O7' W1 O33 160.1(11) . .
O7 W1 O33 177.3(10) . .
O3 W1 O15' 90.9(10) . .
O33' W1 O15' 92.5(10) . .
O15 W1 O15' 23.0(9) . .
O2 W1 O15' 167.5(10) . .
O7' W1 O15' 85.4(11) . .
O7 W1 O15' 91.2(11) . .
O33 W1 O15' 86.1(10) . .
O3 W1 O31 154.4(8) . .
O33' W1 O31 54.1(9) . .
O15 W1 O31 50.1(10) . .
O2 W1 O31 96.8(9) . .
O7' W1 O31 88.0(11) . .
O7 W1 O31 106.9(11) . .
O33 W1 O31 72.3(8) . .
O15' W1 O31 71.6(10) . .
O3 W1 O14 158.5(8) . .
O33' W1 O14 84.1(9) . .
O15 W1 O14 82.5(10) . .
O2 W1 O14 63.0(8) . .
O7' W1 O14 58.4(11) . .
O7 W1 O14 73.8(11) . .
O33 W1 O14 106.9(9) . .
O15' W1 O14 104.8(10) . .
O31 W1 O14 47.0(8) . .
O1 W2 O20 115.0(10) . .
O1 W2 O20 115.0(10) . 6_575
O20 W2 O20 74.8(18) . 6_575
O1 W2 O33' 108.3(9) . 6_575
O20 W2 O33' 136.7(11) . 6_575
O20 W2 O33' 88.9(11) 6_575 6_575
O1 W2 O33' 108.3(9) . .
O20 W2 O33' 88.9(11) . .
O20 W2 O33' 136.7(11) 6_575 .
O33' W2 O33' 75.8(15) 6_575 .
O1 W2 O20' 94.1(8) . .
O20 W2 O20' 22.0(8) . .
O20 W2 O20' 89.6(12) 6_575 .
O33' W2 O20' 155.8(10) 6_575 .
O33' W2 O20' 88.9(10) . .
O1 W2 O20' 94.1(8) . 6_575
O20 W2 O20' 89.6(12) . 6_575
O20 W2 O20' 22.0(8) 6_575 6_575
O33' W2 O20' 88.9(10) 6_575 6_575
O33' W2 O20' 155.8(10) . 6_575
O20' W2 O20' 98.5(14) . 6_575
O1 W2 O33 88.4(8) . 6_575
O20 W2 O33 155.8(11) . 6_575
O20 W2 O33 90.1(10) 6_575 6_575
O33' W2 O33 21.5(7) 6_575 6_575
O33' W2 O33 89.5(10) . 6_575
O20' W2 O33 177.3(10) . 6_575
O20' W2 O33 82.1(9) 6_575 6_575
O1 W2 O33 88.4(8) . .
O20 W2 O33 90.1(10) . .
O20 W2 O33 155.8(11) 6_575 .
O33' W2 O33 89.5(10) 6_575 .
O33' W2 O33 21.5(7) . .
O20' W2 O33 82.1(9) . .
O20' W2 O33 177.3(10) 6_575 .
O33 W2 O33 97.2(12) 6_575 .
O1 W2 O31 155.6(6) . 6_575
O20 W2 O31 84.7(10) . 6_575
O20 W2 O31 53.8(10) 6_575 6_575
O33' W2 O31 54.3(9) 6_575 6_575
O33' W2 O31 85.4(10) . 6_575
O20' W2 O31 106.6(9) . 6_575
O20' W2 O31 70.5(9) 6_575 6_575
O33 W2 O31 71.2(8) 6_575 6_575
O33 W2 O31 106.9(9) . 6_575
O1 W2 O31 155.6(6) . .
O20 W2 O31 53.8(10) . .
O20 W2 O31 84.7(10) 6_575 .
O33' W2 O31 85.4(10) 6_575 .
O33' W2 O31 54.3(9) . .
O20' W2 O31 70.5(9) . .
O20' W2 O31 106.6(9) 6_575 .
O33 W2 O31 106.9(9) 6_575 .
O33 W2 O31 71.2(8) . .
O31 W2 O31 48.3(11) 6_575 .
O10 W3 O15 113.7(10) . .
O10 W3 O7' 107.5(11) . 2_755
O15 W3 O7' 79.8(12) . 2_755
O10 W3 O20 113.0(10) . .
O15 W3 O20 85.5(12) . .
O7' W3 O20 139.4(13) 2_755 .
O10 W3 O4 101.1(7) . .
O15 W3 O4 145.2(10) . .
O7' W3 O4 89.0(9) 2_755 .
O20 W3 O4 81.9(10) . .
O10 W3 O20' 91.9(10) . .
O15 W3 O20' 87.2(10) . .
O7' W3 O20' 159.8(13) 2_755 .
O20 W3 O20' 22.4(9) . .
O4 W3 O20' 93.0(8) . .
O10 W3 O15' 90.9(10) . .
O15 W3 O15' 22.8(9) . .
O7' W3 O15' 87.2(11) 2_755 .
O20 W3 O15' 93.6(11) . .
O4 W3 O15' 168.0(10) . .
O20' W3 O15' 86.8(10) . .
O10 W3 O7 91.7(10) . 2_755
O15 W3 O7 91.7(12) . 2_755
O7' W3 O7 17.0(10) 2_755 2_755
O20 W3 O7 154.0(13) . 2_755
O4 W3 O7 85.9(9) . 2_755
O20' W3 O7 176.3(13) . 2_755
O15' W3 O7 93.6(11) . 2_755
O10 W3 O31 155.7(7) . .
O15 W3 O31 50.7(10) . .
O7' W3 O31 89.1(11) 2_755 .
O20 W3 O31 53.4(10) . .
O4 W3 O31 96.8(8) . .
O20' W3 O31 70.7(10) . .
O15' W3 O31 71.8(10) . .
O7 W3 O31 106.0(11) 2_755 .
O10 W3 O14 157.1(7) . 2_755
O15 W3 O14 83.4(10) . 2_755
O7' W3 O14 58.8(11) 2_755 2_755
O20 W3 O14 82.2(10) . 2_755
O4 W3 O14 62.9(7) . 2_755
O20' W3 O14 104.5(10) . 2_755
O15' W3 O14 105.6(10) . 2_755
O7 W3 O14 71.9(10) 2_755 2_755
O31 W3 O14 47.2(7) . 2_755
O5 W4 O4 100.0(7) . 2_755
O5 W4 O4 100.0(7) . 5_775
O4 W4 O4 90.1(10) 2_755 5_775
O5 W4 O2 101.3(7) . 6_575
O4 W4 O2 158.7(8) 2_755 6_575
O4 W4 O2 87.7(7) 5_775 6_575
O5 W4 O2 101.3(7) . .
O4 W4 O2 87.7(7) 2_755 .
O4 W4 O2 158.7(8) 5_775 .
O2 W4 O2 86.7(9) 6_575 .
O5 W4 O14 158.0(6) . .
O4 W4 O14 65.0(8) 2_755 .
O4 W4 O14 96.2(8) 5_775 .
O2 W4 O14 94.1(8) 6_575 .
O2 W4 O14 63.8(8) . .
O5 W4 O14 158.0(6) . 6_575
O4 W4 O14 96.2(8) 2_755 6_575
O4 W4 O14 65.0(8) 5_775 6_575
O2 W4 O14 63.8(8) 6_575 6_575
O2 W4 O14 94.1(8) . 6_575
O14 W4 O14 44.0(12) . 6_575
O11 Cu1 O11 180.000(4) 7_666 .
O11 Cu1 O6 87.6(7) 7_666 .
O11 Cu1 O6 92.4(7) . .
O11 Cu1 O6 92.4(7) 7_666 7_666
O11 Cu1 O6 87.6(7) . 7_666
O6 Cu1 O6 180.000(4) . 7_666
O14 Si1 O14 180.000(7) 6_575 2_755
O14 Si1 O14 113.5(17) 6_575 5_775
O14 Si1 O14 66.5(17) 2_755 5_775
O14 Si1 O14 66.5(17) 6_575 .
O14 Si1 O14 113.5(17) 2_755 .
O14 Si1 O14 180.0(14) 5_775 .
O14 Si1 O31 108.4(10) 6_575 .
O14 Si1 O31 71.6(10) 2_755 .
O14 Si1 O31 108.5(12) 5_775 .
O14 Si1 O31 71.5(11) . .
O14 Si1 O31 71.6(10) 6_575 5_775
O14 Si1 O31 108.4(10) 2_755 5_775
O14 Si1 O31 71.5(11) 5_775 5_775
O14 Si1 O31 108.5(12) . 5_775
O31 Si1 O31 180.0(13) . 5_775
O14 Si1 O31 71.5(11) 6_575 6_575
O14 Si1 O31 108.5(12) 2_755 6_575
O14 Si1 O31 71.6(10) 5_775 6_575
O14 Si1 O31 108.4(10) . 6_575
O31 Si1 O31 70.6(15) . 6_575
O31 Si1 O31 109.4(15) 5_775 6_575
O14 Si1 O31 108.5(12) 6_575 2_755
O14 Si1 O31 71.5(11) 2_755 2_755
O14 Si1 O31 108.4(10) 5_775 2_755
O14 Si1 O31 71.6(10) . 2_755
O31 Si1 O31 109.4(15) . 2_755
O31 Si1 O31 70.6(15) 5_775 2_755
O31 Si1 O31 180.000(5) 6_575 2_755
W1 O2 W4 137.8(10) . .
Mo4 O4 W4 0.00(5) 5_775 5_775
Mo4 O4 W3 136.9(10) 5_775 .
W4 O4 W3 136.9(10) 5_775 .
W1 O7 Mo3 120.7(17) . 2_755
W1 O7 W3 120.7(17) . 2_755
Mo3 O7 W3 0.00(5) 2_755 2_755
Mo3 O7' W3 0.00(7) 2_755 2_755
Mo3 O7' W1 146.7(18) 2_755 .
W3 O7' W1 146.7(18) 2_755 .
C1 O6 Cu1 122.7(15) . .
Si1 O31 W2 120.5(12) . .
Si1 O31 W3 120.8(11) . .
W2 O31 W3 96.1(8) . .
Si1 O31 W1 120.7(12) . .
W2 O31 W1 96.4(8) . .
W3 O31 W1 96.4(8) . .
W1 O33 W2 119.6(12) . .
W1 O33' W2 150.9(13) . .
W2 O20 W3 150.7(16) . .
W3 O20' W2 122.4(13) . .
C2 N1 H1A 120.0 . .
C2 N1 H1B 120.0 . .
H1A N1 H1B 120.0 . .
O6 C1 N2 104(3) . .
O6 C1 N2' 123(2) . .
N2 C1 N2' 31(3) . .
O6 C1 C3 124(2) . .
N2 C1 C3 129(3) . .
N2' C1 C3 112(3) . .
O11 C2 N1 116.1(17) . .
O11 C2 C3 125.0(19) . .
N1 C2 C3 119(2) . .
C2 C3 C1 116(3) . .
C2 C3 H3A 108.3 . .
C1 C3 H3A 108.3 . .
C2 C3 H3B 108.3 . .
C1 C3 H3B 108.3 . .
H3A C3 H3B 107.4 . .
C2 O11 Cu1 123.1(13) . .
Si1 O14 O14 56.7(8) . 6_575
Si1 O14 W4 124.7(13) . .
O14 O14 W4 68.0(6) 6_575 .
Si1 O14 Mo3 120.4(10) . 2_755
O14 O14 Mo3 132.0(5) 6_575 2_755
W4 O14 Mo3 95.0(8) . 2_755
Si1 O14 W3 120.4(10) . 2_755
O14 O14 W3 132.0(5) 6_575 2_755
W4 O14 W3 95.0(8) . 2_755
Mo3 O14 W3 0.00(5) 2_755 2_755
Si1 O14 W1 120.8(12) . .
O14 O14 W1 131.1(5) 6_575 .
W4 O14 W1 95.0(8) . .
Mo3 O14 W1 93.4(8) 2_755 .
W3 O14 W1 93.4(8) 2_755 .
W3 O15 W1 157.9(17) . .
W3 O15' W1 120.2(16) . .

loop_
_geom_bond_atom_site_label_1
_geom_bond_atom_site_label_2
_geom_bond_distance
_geom_bond_site_symmetry_2
W1 O3 1.660(15) .
W1 O33' 1.81(2) .
W1 O15 1.83(2) .
W1 O2 1.857(17) .
W1 O7' 1.86(2) .
W1 O7 1.97(3) .
W1 O33 2.00(2) .
W1 O15' 2.04(2) .
W1 O31 2.37(2) .
W1 O14 2.42(2) .
W2 O1 1.672(18) .
W2 O20 1.79(3) .
W2 O20 1.79(3) 6_575
W2 O33' 1.83(2) 6_575
W2 O33' 1.83(2) .
W2 O20' 2.01(3) .
W2 O20' 2.01(3) 6_575
W2 O33 2.08(2) 6_575
W2 O33 2.08(2) .
W2 O31 2.36(2) 6_575
W2 O31 2.36(2) .
W3 O10 1.675(15) .
W3 O15 1.76(2) .
W3 O7' 1.82(2) 2_755
W3 O20 1.84(3) .
W3 O4 1.920(16) .
W3 O20' 1.99(2) .
W3 O15' 2.04(3) .
W3 O7 2.09(3) 2_755
W3 O31 2.36(2) .
W3 O14 2.42(2) 2_755
W4 O5 1.68(2) .
W4 O4 1.869(15) 2_755
W4 O4 1.869(15) 5_775
W4 O2 1.919(17) 6_575
W4 O2 1.919(17) .
W4 O14 2.35(2) .
W4 O14 2.35(2) 6_575
Cu1 O11 1.933(12) 7_666
Cu1 O11 1.933(12) .
Cu1 O6 1.957(17) .
Cu1 O6 1.957(17) 7_666
Si1 O14 1.61(2) 6_575
Si1 O14 1.61(2) 2_755
Si1 O14 1.61(2) 5_775
Si1 O14 1.61(2) .
Si1 O31 1.67(2) .
Si1 O31 1.67(2) 5_775
Si1 O31 1.67(2) 6_575
Si1 O31 1.67(2) 2_755
O4 Mo4 1.869(15) 5_775
O4 W4 1.869(15) 5_775
O7 Mo3 2.09(3) 2_755
O7 W3 2.09(3) 2_755
O7' Mo3 1.82(2) 2_755
O7' W3 1.82(2) 2_755
O6 C1 1.25(3) .
N1 C2 1.35(3) .
N1 H1A 0.8600 .
N1 H1B 0.8600 .
N2 C1 1.41(7) .
N2' C1 1.35(5) .
C1 C3 1.48(4) .
C2 O11 1.27(2) .
C2 C3 1.42(3) .
C3 H3A 0.9700 .
C3 H3B 0.9700 .
O14 O14 1.76(5) 6_575
O14 Mo3 2.42(2) 2_755
O14 W3 2.42(2) 2_755
